data_7203862
loop_
_publ_author_name
'Oshima, Takumi'
'Tamada, Kazushi'
'Tamura, Hatsue'
'Nagai, Toshikazu'

_publ_section_title
;
 Kinetic study of thermolysis of diarylhomonaphthoquinones. Endo/exo
 substituent and solvent effects
;
_journal_issue 1
_journal_name_full 'Journal of the Chemical Society, Perkin Transactions 2'
_journal_page_first 135
_journal_paper_doi 10.1039/a905223b
_journal_year 2000
_chemical_formula_moiety 'C23 H15 Br O2 '
_chemical_formula_sum 'C23 H15 Br O2'
_chemical_formula_weight 403.27
_chemical_melting_point 170.5(5)
_chemical_name_common '2-bromo-3-diphenylmethylene-2,3-dihydro-1,4-naphthoquinone '
_space_group_IT_number 61
_symmetry_cell_setting orthorhombic
_symmetry_Int_Tables_number 61
_symmetry_space_group_name_Hall '-P 2ac 2ab'
_symmetry_space_group_name_H-M 'P b c a'
_atom_sites_solution_primary ' direct methods '
_atom_sites_solution_secondary ' difference Fourier maps '
_cell_angle_alpha 90
_cell_angle_beta 90
_cell_angle_gamma 90
_cell_formula_units_Z 8
_cell_length_a 18.062(4)
_cell_length_b 19.795(9)
_cell_length_c 9.931(2)
_cell_measurement_reflns_used 12
_cell_measurement_temperature 296.2
_cell_measurement_theta_max 25.0
_cell_measurement_theta_min 22.5
_cell_volume 3550.7(19)
_computing_cell_refinement 'MSC/AFC Diffractometer Control'
_computing_data_collection 'MSC/AFC Diffractometer Control'
_computing_data_reduction teXsan
_computing_molecular_graphics ORTEPII
_computing_publication_material teXsan
_computing_structure_refinement teXsan
_computing_structure_solution SHELXS86
_diffrn_ambient_temperature 296.2
_diffrn_measurement_device_type 'Rigaku AFC5R'
_diffrn_measurement_method \w-2\q
_diffrn_radiation_detector 'scintillation counter'
_diffrn_radiation_monochromator graphite
_diffrn_radiation_source 'Rigaku rotating anode'
_diffrn_radiation_type 'Mo K\a'
_diffrn_radiation_wavelength 0.7107
_diffrn_reflns_av_R_equivalents 0.00
_diffrn_reflns_av_sigmaI/netI 0.20
_diffrn_reflns_limit_h_max 23
_diffrn_reflns_limit_h_min 0
_diffrn_reflns_limit_k_max 26
_diffrn_reflns_limit_k_min 0
_diffrn_reflns_limit_l_max 13
_diffrn_reflns_limit_l_min 0
_diffrn_reflns_number 5705
_diffrn_reflns_reduction_process 'Lp corrections applied'
_diffrn_reflns_theta_max 30.0
_diffrn_reflns_theta_min 3.00
_diffrn_standards_decay_% 1.35
_diffrn_standards_interval_count 100
_diffrn_standards_number 3
_exptl_absorpt_coefficient_mu 2.33
_exptl_absorpt_correction_T_max 0.631
_exptl_absorpt_correction_T_min 0.574
_exptl_absorpt_correction_type psi-scan
_exptl_absorpt_process_details '(North, Phillips & Mathews, 1968)'
_exptl_crystal_colour 'pale yellow'
_exptl_crystal_density_diffrn 1.508
_exptl_crystal_density_method 'not measured'
_exptl_crystal_description prismatic
_exptl_crystal_F_000 1632
_exptl_crystal_size_max 0.30
_exptl_crystal_size_mid 0.20
_exptl_crystal_size_min 0.20
_refine_diff_density_max 1.67
_refine_diff_density_min -1.25
_refine_ls_extinction_method none
_refine_ls_goodness_of_fit_ref 0.936
_refine_ls_hydrogen_treatment noref
_refine_ls_matrix_type full
_refine_ls_number_constraints 0
_refine_ls_number_parameters 235
_refine_ls_number_reflns 5133
_refine_ls_number_restraints 0
_refine_ls_R_factor_all 0.260
_refine_ls_R_factor_gt 0.063
_refine_ls_shift/su_max 0.007
_refine_ls_shift/su_mean 0.002
_refine_ls_structure_factor_coef Fsqd
_refine_ls_weighting_details 'w = 1/[\s^2^(Fo^2^) + 0.0011(Fo^2^)^2^]'
_refine_ls_weighting_scheme calc
_refine_ls_wR_factor_gt 0.110
_refine_ls_wR_factor_ref 0.170
_reflns_number_gt 1712
_reflns_number_total 5133
_reflns_threshold_expression I>2\s(I)
_cod_data_source_file a905223b.txt
_cod_data_source_block 3e
_cod_depositor_comments
;
The following automatic conversions were performed:

'_chemical_melting_point' value ' 170-171 ' was changed to '170.5(5)'
- the average value was taken and precision was estimated.

Automatic conversion script
Id: cif_fix_values 1569 2011-02-09 13:29:24Z adriana 
;
_cod_original_cell_volume 3550(1)
_cod_original_sg_symbol_H-M 'P b c a      '
_cod_original_formula_sum 'C23 H15 Br O2 '
_cod_database_code 7203862

loop_
_symmetry_equiv_pos_as_xyz
x,y,z
1/2+x,1/2-y,-z
-x,1/2+y,1/2-z
1/2-x,-y,1/2+z
-x,-y,-z
1/2-x,1/2+y,z
x,1/2-y,1/2+z
1/2+x,y,1/2-z

loop_
_atom_site_label
_atom_site_type_symbol
_atom_site_fract_x
_atom_site_fract_y
_atom_site_fract_z
_atom_site_U_iso_or_equiv
_atom_site_adp_type
Br1 Br 0.10876(3) 0.35956(3) 0.78546(7) 0.0506(2) Uani
O1 O 0.0877(2) 0.5036(2) 0.6061(4) 0.051(1) Uani
O2 O -0.0313(2) 0.2611(2) 0.5301(4) 0.050(1) Uani
C1 C -0.1017(3) 0.3584(3) 0.7121(5) 0.031(1) Uani
C2 C -0.0334(3) 0.3625(3) 0.6586(5) 0.030(1) Uani
C3 C 0.0257(3) 0.4098(3) 0.7009(6) 0.037(2) Uani
C4 C 0.0626(3) 0.4475(3) 0.5865(6) 0.035(2) Uani
C5 C 0.0645(3) 0.4160(3) 0.4523(6) 0.033(2) Uani
C6 C 0.1012(3) 0.4468(3) 0.3480(7) 0.042(2) Uani
C7 C 0.1020(3) 0.4174(4) 0.2235(7) 0.054(2) Uani
C8 C 0.0679(3) 0.3561(3) 0.2013(6) 0.050(2) Uani
C9 C 0.0322(3) 0.3237(3) 0.3052(6) 0.041(2) Uani
C10 C 0.0299(3) 0.3537(3) 0.4316(5) 0.032(2) Uani
C11 C -0.0136(3) 0.3198(3) 0.5385(6) 0.036(2) Uani
C12 C -0.1249(3) 0.3933(3) 0.8392(6) 0.036(2) Uani
C13 C -0.0805(3) 0.3955(3) 0.9517(6) 0.043(2) Uani
C14 C -0.1037(4) 0.4276(3) 1.0683(6) 0.056(2) Uani
C15 C -0.1725(4) 0.4575(4) 1.0729(7) 0.064(2) Uani
C16 C -0.2183(3) 0.4545(3) 0.9625(8) 0.056(2) Uani
C17 C -0.1951(3) 0.4223(3) 0.8469(6) 0.044(2) Uani
C18 C -0.1616(3) 0.3222(3) 0.6401(6) 0.039(2) Uani
C19 C -0.1899(4) 0.2622(4) 0.6865(7) 0.064(2) Uani
C20 C -0.2479(5) 0.2316(4) 0.6157(9) 0.085(3) Uani
C21 C -0.2773(4) 0.2618(6) 0.5060(9) 0.085(3) Uani
C22 C -0.2508(5) 0.3212(5) 0.4613(8) 0.077(3) Uani
C23 C -0.1928(3) 0.3518(4) 0.5283(7) 0.055(2) Uani
H1 H 0.0061 0.4413 0.7637 0.0439 Uiso
H2 H 0.1261 0.4885 0.3623 0.0504 Uiso
H3 H 0.1264 0.4395 0.1511 0.0645 Uiso
H4 H 0.0690 0.3362 0.1143 0.0603 Uiso
H5 H 0.0093 0.2811 0.2906 0.0492 Uiso
H6 H -0.0331 0.3746 0.9494 0.0518 Uiso
H7 H -0.0722 0.4290 1.1449 0.0676 Uiso
H8 H -0.1883 0.4802 1.1522 0.0764 Uiso
H9 H -0.2660 0.4747 0.9658 0.0677 Uiso
H10 H -0.2274 0.4198 0.7716 0.0530 Uiso
H11 H -0.1705 0.2418 0.7655 0.0769 Uiso
H12 H -0.2668 0.1893 0.6451 0.1026 Uiso
H13 H -0.3171 0.2408 0.4597 0.1021 Uiso
H14 H -0.2718 0.3420 0.3841 0.0926 Uiso
H15 H -0.1743 0.3939 0.4968 0.0658 Uiso

loop_
_atom_site_aniso_label
_atom_site_aniso_U_11
_atom_site_aniso_U_22
_atom_site_aniso_U_33
_atom_site_aniso_U_12
_atom_site_aniso_U_13
_atom_site_aniso_U_23
Br1 0.0374(3) 0.0606(4) 0.0539(4) 0.0013(4) -0.0081(3) 0.0106(4)
O1 0.058(3) 0.039(3) 0.057(3) -0.015(2) 0.010(2) -0.003(2)
O2 0.061(3) 0.033(3) 0.057(3) -0.006(2) 0.015(2) -0.006(2)
C1 0.031(3) 0.028(3) 0.034(3) 0.002(3) 0.001(3) 0.001(3)
C2 0.028(3) 0.032(3) 0.030(3) 0.003(3) -0.002(2) 0.003(3)
C3 0.029(3) 0.040(3) 0.041(4) 0.006(3) 0.002(3) 0.000(3)
C4 0.027(3) 0.033(3) 0.045(4) -0.002(3) 0.000(3) 0.005(3)
C5 0.031(3) 0.029(3) 0.039(4) 0.005(3) -0.002(3) 0.008(3)
C6 0.034(3) 0.050(4) 0.042(3) -0.005(3) 0.000(3) 0.006(3)
C7 0.049(4) 0.071(4) 0.041(4) 0.000(4) 0.007(4) 0.012(4)
C8 0.051(4) 0.066(4) 0.034(4) 0.009(4) -0.003(3) -0.006(4)
C9 0.051(4) 0.043(4) 0.030(4) 0.000(3) 0.003(3) -0.004(3)
C10 0.029(3) 0.036(3) 0.033(3) 0.011(3) 0.001(2) 0.006(3)
C11 0.037(3) 0.035(3) 0.035(3) 0.002(3) 0.003(3) 0.001(3)
C12 0.035(4) 0.028(3) 0.044(4) -0.006(3) 0.001(3) 0.008(3)
C13 0.049(4) 0.046(4) 0.035(4) 0.011(3) -0.003(3) 0.000(3)
C14 0.064(5) 0.064(5) 0.041(4) 0.000(4) 0.004(4) -0.009(4)
C15 0.064(5) 0.066(5) 0.061(5) 0.000(4) 0.014(4) -0.022(4)
C16 0.032(3) 0.058(5) 0.079(5) 0.003(3) 0.014(4) -0.013(4)
C17 0.040(3) 0.048(4) 0.045(4) 0.000(3) 0.005(3) 0.005(3)
C18 0.031(3) 0.046(4) 0.041(4) -0.005(3) 0.007(3) -0.012(3)
C19 0.063(4) 0.079(5) 0.050(5) -0.035(4) 0.002(4) -0.004(4)
C20 0.078(6) 0.094(7) 0.084(6) -0.045(5) 0.032(5) -0.021(6)
C21 0.055(5) 0.124(9) 0.076(7) -0.016(6) 0.011(5) -0.049(6)
C22 0.059(5) 0.107(7) 0.066(5) 0.016(5) -0.017(5) -0.029(5)
C23 0.050(4) 0.066(5) 0.049(4) 0.005(4) -0.011(3) -0.016(4)

loop_
_atom_type_symbol
_atom_type_description
_atom_type_scat_dispersion_real
_atom_type_scat_dispersion_imag
_atom_type_scat_source
C C 0.003 0.002
;International Tables for Crystallography
(1992, Vol. C, Tables 4.2.6.8 and 6.1.1.1)
;
H H 0.000 0.000
;International Tables for Crystallography
(1992, Vol. C, Table 6.1.1.2)
;
O O 0.011 0.006
;International Tables for Crystallography
(1992, Vol. C, Tables 4.2.6.8 and 6.1.1.1)
;
Br Br -0.290 2.459
;International Tables for Crystallography
(1992, Vol. C, Tables 4.2.6.8 and 6.1.1.1)
;

loop_
_geom_angle_atom_site_label_1
_geom_angle_atom_site_label_2
_geom_angle_atom_site_label_3
_geom_angle
_geom_angle_site_symmetry_1
_geom_angle_site_symmetry_2
_geom_angle_site_symmetry_3
C2 C1 C12 124.1(5) 1_555 1_555 1_555
C2 C1 C18 120.5(5) 1_555 1_555 1_555
C12 C1 C18 115.2(4) 1_555 1_555 1_555
C1 C2 C3 125.9(5) 1_555 1_555 1_555
C1 C2 C11 119.9(5) 1_555 1_555 1_555
C3 C2 C11 114.1(4) 1_555 1_555 1_555
BR1 C3 C2 110.3(4) 1_555 1_555 1_555
BR1 C3 C4 103.4(3) 1_555 1_555 1_555
C2 C3 C4 114.6(5) 1_555 1_555 1_555
O1 C4 C3 119.6(5) 1_555 1_555 1_555
O1 C4 C5 121.6(5) 1_555 1_555 1_555
C3 C4 C5 118.7(5) 1_555 1_555 1_555
C4 C5 C6 120.4(5) 1_555 1_555 1_555
C4 C5 C10 119.8(5) 1_555 1_555 1_555
C6 C5 C10 119.8(5) 1_555 1_555 1_555
C5 C6 C7 119.9(6) 1_555 1_555 1_555
C6 C7 C8 121.0(6) 1_555 1_555 1_555
C7 C8 C9 120.0(6) 1_555 1_555 1_555
C8 C9 C10 119.5(5) 1_555 1_555 1_555
C5 C10 C9 119.8(5) 1_555 1_555 1_555
C5 C10 C11 122.1(5) 1_555 1_555 1_555
C9 C10 C11 118.0(5) 1_555 1_555 1_555
O2 C11 C2 122.1(5) 1_555 1_555 1_555
O2 C11 C10 121.8(5) 1_555 1_555 1_555
C2 C11 C10 116.2(5) 1_555 1_555 1_555
C1 C12 C13 122.4(5) 1_555 1_555 1_555
C1 C12 C17 119.4(5) 1_555 1_555 1_555
C13 C12 C17 118.2(6) 1_555 1_555 1_555
C12 C13 C14 121.1(6) 1_555 1_555 1_555
C13 C14 C15 119.8(6) 1_555 1_555 1_555
C14 C15 C16 119.8(6) 1_555 1_555 1_555
C15 C16 C17 120.1(6) 1_555 1_555 1_555
C12 C17 C16 120.9(6) 1_555 1_555 1_555
C1 C18 C19 121.9(6) 1_555 1_555 1_555
C1 C18 C23 118.8(6) 1_555 1_555 1_555
C19 C18 C23 119.1(6) 1_555 1_555 1_555
C18 C19 C20 119.0(7) 1_555 1_555 1_555
C19 C20 C21 120.5(8) 1_555 1_555 1_555
C20 C21 C22 120.8(8) 1_555 1_555 1_555
C21 C22 C23 119.7(8) 1_555 1_555 1_555
C18 C23 C22 120.8(7) 1_555 1_555 1_555

loop_
_geom_bond_atom_site_label_1
_geom_bond_atom_site_label_2
_geom_bond_distance
_geom_bond_site_symmetry_1
_geom_bond_site_symmetry_2
BR1 C3 1.986(5) 1_555 1_555
O1 C4 1.216(6) 1_555 1_555
O2 C11 1.209(6) 1_555 1_555
C1 C2 1.346(7) 1_555 1_555
C1 C12 1.498(8) 1_555 1_555
C1 C18 1.482(7) 1_555 1_555
C2 C3 1.482(7) 1_555 1_555
C2 C11 1.505(7) 1_555 1_555
C3 C4 1.514(7) 1_555 1_555
C4 C5 1.472(8) 1_555 1_555
C5 C6 1.373(7) 1_555 1_555
C5 C10 1.397(7) 1_555 1_555
C6 C7 1.367(8) 1_555 1_555
C7 C8 1.379(9) 1_555 1_555
C8 C9 1.375(8) 1_555 1_555
C9 C10 1.389(7) 1_555 1_555
C10 C11 1.481(7) 1_555 1_555
C12 C13 1.376(8) 1_555 1_555
C12 C17 1.393(7) 1_555 1_555
C13 C14 1.386(8) 1_555 1_555
C14 C15 1.378(9) 1_555 1_555
C15 C16 1.375(9) 1_555 1_555
C16 C17 1.378(8) 1_555 1_555
C18 C19 1.372(9) 1_555 1_555
C18 C23 1.377(8) 1_555 1_555
C19 C20 1.398(10) 1_555 1_555
C20 C21 1.351(12) 1_555 1_555
C21 C22 1.344(12) 1_555 1_555
C22 C23 1.380(9) 1_555 1_555
